data_1502259
loop_
_publ_author_name
'Zhu, Yuanxun'
'Wen, Shan'
'Yin, Guangwei'
'Hong, Deng'
'Lu, Ping'
'Wang, Yanguang'

_publ_section_title
;
 Tandem reaction of propargyl alcohol and N-sulfonylhydrazone: synthesis
 of dihydropyrazole and its utility in the preparation of
 3,3-diarylacrylonitrile.
;
_journal_issue 14
_journal_name_full 'Organic letters'
_journal_page_first 3553
_journal_page_last 3555
_journal_paper_doi 10.1021/ol201203g
_journal_volume 13
_journal_year 2011
_chemical_formula_moiety 'C34 H26 N2 O2 S'
_chemical_formula_sum 'C34 H26 N2 O2 S'
_chemical_formula_weight 526.63
_chemical_name_systematic
; 
 ? 
;
_space_group_IT_number 2
_symmetry_cell_setting triclinic
_symmetry_space_group_name_Hall '-P 1'
_symmetry_space_group_name_H-M 'P -1'
_atom_sites_solution_hydrogens geom
_atom_sites_solution_primary direct
_atom_sites_solution_secondary difmap
_audit_creation_method SHELXL-97
_cell_angle_alpha 110.189(5)
_cell_angle_beta 102.272(5)
_cell_angle_gamma 113.776(6)
_cell_formula_units_Z 2
_cell_length_a 11.8881(8)
_cell_length_b 12.1800(7)
_cell_length_c 12.2791(7)
_cell_measurement_reflns_used 3743
_cell_measurement_temperature 293(2)
_cell_measurement_theta_max 29.5788
_cell_measurement_theta_min 3.0944
_cell_volume 1393.2(2)
_computing_cell_refinement 'CrysAlis PRO (Oxford Diffraction, 2010)'
_computing_data_collection 'CrysAlis PRO'
_computing_data_reduction 'CrysAlis PRO'
_computing_molecular_graphics 'OLEX2 (Dolomanov et al., 2009)'
_computing_publication_material OLEX2
_computing_structure_refinement 'SHELXL-97 (Sheldrick, 2008)'
_computing_structure_solution 'SHELXS-97 (Sheldrick, 2008)'
_diffrn_ambient_temperature 293(2)
_diffrn_detector_area_resol_mean 10.3592
_diffrn_measured_fraction_theta_full 0.997
_diffrn_measured_fraction_theta_max 0.997
_diffrn_measurement_device_type 'Xcalibur, Atlas, Gemini ultra'
_diffrn_measurement_method '\w scans'
_diffrn_radiation_monochromator graphite
_diffrn_radiation_source 'fine-focus sealed tube'
_diffrn_radiation_type MoK\a
_diffrn_radiation_wavelength 0.71073
_diffrn_reflns_av_R_equivalents 0.0231
_diffrn_reflns_av_sigmaI/netI 0.0417
_diffrn_reflns_limit_h_max 12
_diffrn_reflns_limit_h_min -14
_diffrn_reflns_limit_k_max 14
_diffrn_reflns_limit_k_min -14
_diffrn_reflns_limit_l_max 14
_diffrn_reflns_limit_l_min -13
_diffrn_reflns_number 9022
_diffrn_reflns_theta_full 25.35
_diffrn_reflns_theta_max 25.35
_diffrn_reflns_theta_min 3.10
_exptl_absorpt_coefficient_mu 0.150
_exptl_absorpt_correction_T_max 0.9649
_exptl_absorpt_correction_T_min 0.9536
_exptl_absorpt_correction_type multi-scan
_exptl_absorpt_process_details
;
CrysAlis PRO (Oxford Diffraction, 2010) 
;
_exptl_crystal_colour colorless
_exptl_crystal_density_diffrn 1.255
_exptl_crystal_density_method 'not measured'
_exptl_crystal_description block
_exptl_crystal_F_000 552
_exptl_crystal_size_max 0.32
_exptl_crystal_size_mid 0.29
_exptl_crystal_size_min 0.24
_refine_diff_density_max 0.172
_refine_diff_density_min -0.356
_refine_diff_density_rms 0.033
_refine_ls_extinction_method none
_refine_ls_goodness_of_fit_ref 1.024
_refine_ls_hydrogen_treatment constr
_refine_ls_matrix_type full
_refine_ls_number_parameters 352
_refine_ls_number_reflns 5096
_refine_ls_number_restraints 0
_refine_ls_restrained_S_all 1.024
_refine_ls_R_factor_all 0.0749
_refine_ls_R_factor_gt 0.0444
_refine_ls_shift/su_max 0.000
_refine_ls_shift/su_mean 0.000
_refine_ls_structure_factor_coef Fsqd
_refine_ls_weighting_details 'calc w=1/[\s^2^(Fo^2^)+(0.0474P)^2^+0.1233P] where P=(Fo^2^+2Fc^2^)/3'
_refine_ls_weighting_scheme calc
_refine_ls_wR_factor_gt 0.0959
_refine_ls_wR_factor_ref 0.1098
_reflns_number_gt 3481
_reflns_number_total 5096
_reflns_threshold_expression >2sigma(I)
_cod_data_source_file ol201203g_si_003.cif
_cod_data_source_block 101224_zyx2022
_cod_depositor_comments
;
The following automatic conversions were performed:

'_symmetry_cell_setting' value 'Triclinic' changed to 'triclinic'
according to /home/saulius/struct/CIF-dictionaries/cif_core.dic
dictionary named 'cif_core.dic' version 2.4.1 from 2010-06-29.

Automatic conversion script
Id: cif_fix_values 1715 2011-07-08 13:25:40Z adriana 
;
_cod_original_sg_symbol_H-M 'P  -1'
_cod_database_code 1502259

loop_
_symmetry_equiv_pos_as_xyz
'x, y, z'
'-x, -y, -z'

loop_
_atom_site_label
_atom_site_type_symbol
_atom_site_fract_x
_atom_site_fract_y
_atom_site_fract_z
_atom_site_U_iso_or_equiv
_atom_site_adp_type
_atom_site_occupancy
_atom_site_symmetry_multiplicity
_atom_site_calc_flag
_atom_site_refinement_flags
S1 S 0.70038(6) -0.03536(5) 0.37880(4) 0.04999(17) Uani 1 1 d .
O1 O 0.57675(15) -0.12461(15) 0.37791(13) 0.0659(4) Uani 1 1 d .
O2 O 0.73432(17) -0.07845(16) 0.27411(12) 0.0688(5) Uani 1 1 d .
N1 N 0.94270(16) 0.11665(16) 0.53649(14) 0.0425(4) Uani 1 1 d .
N2 N 0.82137(16) -0.00013(15) 0.50675(13) 0.0414(4) Uani 1 1 d .
C1 C 0.6540(3) 0.1699(3) 0.4834(2) 0.0660(6) Uani 1 1 d .
H1 H 0.5985 0.1150 0.5095 0.079 Uiso 1 1 calc R
C2 C 0.6765(3) 0.2988(3) 0.5168(3) 0.0903(9) Uani 1 1 d .
H2 H 0.6365 0.3318 0.5662 0.108 Uiso 1 1 calc R
C3 C 0.7572(4) 0.3794(3) 0.4783(3) 0.1031(11) Uani 1 1 d .
H3 H 0.7716 0.4667 0.5015 0.124 Uiso 1 1 calc R
C4 C 0.8166(4) 0.3326(3) 0.4062(3) 0.1033(10) Uani 1 1 d .
H4 H 0.8713 0.3879 0.3800 0.124 Uiso 1 1 calc R
C5 C 0.7959(3) 0.2031(3) 0.3717(2) 0.0745(7) Uani 1 1 d .
H5 H 0.8366 0.1708 0.3226 0.089 Uiso 1 1 calc R
C6 C 0.7144(2) 0.1225(2) 0.41079(18) 0.0513(5) Uani 1 1 d .
C7 C 0.99814(19) 0.20032(19) 0.65738(16) 0.0382(4) Uani 1 1 d .
C8 C 1.1210(2) 0.33383(19) 0.70687(17) 0.0437(5) Uani 1 1 d .
C9 C 1.1304(3) 0.4535(2) 0.7850(2) 0.0614(6) Uani 1 1 d .
H9 H 1.0587 0.4502 0.8056 0.074 Uiso 1 1 calc R
C10 C 1.2469(3) 0.5781(2) 0.8322(2) 0.0841(9) Uani 1 1 d .
H10 H 1.2542 0.6586 0.8861 0.101 Uiso 1 1 calc R
C11 C 1.3519(3) 0.5828(3) 0.7994(3) 0.0902(9) Uani 1 1 d .
H11 H 1.4304 0.6666 0.8317 0.108 Uiso 1 1 calc R
C12 C 1.3414(3) 0.4657(3) 0.7201(3) 0.0759(7) Uani 1 1 d .
H12 H 1.4121 0.4698 0.6973 0.091 Uiso 1 1 calc R
C13 C 1.2268(2) 0.3414(2) 0.6735(2) 0.0534(5) Uani 1 1 d .
H13 H 1.2203 0.2617 0.6190 0.064 Uiso 1 1 calc R
C14 C 0.92069(19) 0.14944(18) 0.72583(16) 0.0373(4) Uani 1 1 d .
C15 C 0.7961(2) 0.01351(19) 0.62361(16) 0.0404(5) Uani 1 1 d .
H15 H 0.7152 0.0192 0.6165 0.048 Uiso 1 1 calc R
C16 C 0.7815(2) -0.10542(19) 0.64581(17) 0.0418(5) Uani 1 1 d .
C17 C 0.8863(2) -0.1287(2) 0.66702(19) 0.0533(5) Uani 1 1 d .
H17 H 0.9655 -0.0739 0.6634 0.064 Uiso 1 1 calc R
C18 C 0.8742(3) -0.2330(3) 0.6936(2) 0.0725(7) Uani 1 1 d .
H18 H 0.9453 -0.2483 0.7076 0.087 Uiso 1 1 calc R
C19 C 0.7597(4) -0.3135(3) 0.6996(3) 0.0933(10) Uani 1 1 d .
H19 H 0.7525 -0.3833 0.7182 0.112 Uiso 1 1 calc R
C20 C 0.6558(4) -0.2920(3) 0.6785(4) 0.1103(12) Uani 1 1 d .
H20 H 0.5770 -0.3474 0.6821 0.132 Uiso 1 1 calc R
C21 C 0.6665(3) -0.1880(3) 0.6514(3) 0.0771(7) Uani 1 1 d .
H21 H 0.5946 -0.1741 0.6368 0.093 Uiso 1 1 calc R
C22 C 0.9532(2) 0.19948(19) 0.85237(17) 0.0408(5) Uani 1 1 d .
C23 C 0.8515(2) 0.1356(2) 0.89833(18) 0.0473(5) Uani 1 1 d .
C24 C 0.7261(2) 0.1214(2) 0.8601(2) 0.0629(6) Uani 1 1 d .
H24 H 0.7053 0.1561 0.8073 0.075 Uiso 1 1 calc R
C25 C 0.6316(3) 0.0564(3) 0.8994(3) 0.0861(9) Uani 1 1 d .
H25 H 0.5473 0.0468 0.8727 0.103 Uiso 1 1 calc R
C26 C 0.6619(4) 0.0060(3) 0.9779(3) 0.0940(10) Uani 1 1 d .
H26 H 0.5974 -0.0394 1.0029 0.113 Uiso 1 1 calc R
C27 C 0.7859(3) 0.0218(3) 1.0195(3) 0.0853(9) Uani 1 1 d .
H27 H 0.8060 -0.0120 1.0735 0.102 Uiso 1 1 calc R
C28 C 0.8825(3) 0.0884(2) 0.9814(2) 0.0630(6) Uani 1 1 d .
H28 H 0.9679 0.1013 1.0117 0.076 Uiso 1 1 calc R
C29 C 1.0879(2) 0.31236(19) 0.95051(17) 0.0449(5) Uani 1 1 d .
C30 C 1.1012(3) 0.4232(2) 1.04881(19) 0.0620(6) Uani 1 1 d .
H30 H 1.0246 0.4228 1.0556 0.074 Uiso 1 1 calc R
C31 C 1.2259(4) 0.5330(3) 1.1358(2) 0.0869(9) Uani 1 1 d .
H31 H 1.2333 0.6079 1.1994 0.104 Uiso 1 1 calc R
C32 C 1.3395(4) 0.5336(3) 1.1301(3) 0.0963(10) Uani 1 1 d .
H32 H 1.4239 0.6093 1.1891 0.116 Uiso 1 1 calc R
C33 C 1.3293(3) 0.4227(3) 1.0374(3) 0.0808(8) Uani 1 1 d .
H33 H 1.4066 0.4219 1.0350 0.097 Uiso 1 1 calc R
C34 C 1.2035(2) 0.3120(2) 0.9474(2) 0.0553(5) Uani 1 1 d .
H34 H 1.1967 0.2369 0.8845 0.066 Uiso 1 1 calc R

loop_
_atom_site_aniso_label
_atom_site_aniso_U_11
_atom_site_aniso_U_22
_atom_site_aniso_U_33
_atom_site_aniso_U_23
_atom_site_aniso_U_13
_atom_site_aniso_U_12
S1 0.0521(4) 0.0477(3) 0.0346(3) 0.0149(2) 0.0121(2) 0.0199(3)
O1 0.0480(10) 0.0560(10) 0.0546(9) 0.0207(7) 0.0074(7) 0.0061(8)
O2 0.0880(13) 0.0726(11) 0.0366(8) 0.0178(7) 0.0252(8) 0.0415(10)
N1 0.0422(10) 0.0444(10) 0.0410(9) 0.0217(8) 0.0181(8) 0.0211(9)
N2 0.0421(10) 0.0417(10) 0.0375(8) 0.0193(7) 0.0175(8) 0.0186(9)
C1 0.0710(18) 0.0774(18) 0.0572(13) 0.0317(13) 0.0244(13) 0.0462(15)
C2 0.116(3) 0.094(2) 0.0690(17) 0.0307(16) 0.0248(17) 0.074(2)
C3 0.134(3) 0.072(2) 0.094(2) 0.0365(18) 0.018(2) 0.064(2)
C4 0.111(3) 0.089(2) 0.122(3) 0.075(2) 0.039(2) 0.046(2)
C5 0.087(2) 0.084(2) 0.0821(17) 0.0575(16) 0.0438(16) 0.0502(17)
C6 0.0513(14) 0.0580(14) 0.0413(11) 0.0246(10) 0.0137(10) 0.0279(12)
C7 0.0433(12) 0.0388(11) 0.0375(10) 0.0197(9) 0.0183(9) 0.0235(10)
C8 0.0511(13) 0.0386(11) 0.0389(10) 0.0216(9) 0.0170(9) 0.0196(10)
C9 0.0864(19) 0.0441(14) 0.0565(13) 0.0283(11) 0.0357(13) 0.0298(14)
C10 0.127(3) 0.0383(15) 0.0617(15) 0.0217(12) 0.0345(17) 0.0258(17)
C11 0.085(2) 0.0540(18) 0.0793(18) 0.0332(15) 0.0190(17) -0.0013(16)
C12 0.0590(18) 0.0693(19) 0.0814(18) 0.0416(15) 0.0267(14) 0.0148(15)
C13 0.0472(14) 0.0494(13) 0.0560(12) 0.0280(11) 0.0215(11) 0.0165(12)
C14 0.0394(12) 0.0348(10) 0.0389(10) 0.0183(8) 0.0174(9) 0.0193(9)
C15 0.0414(12) 0.0451(12) 0.0365(10) 0.0195(9) 0.0192(9) 0.0225(10)
C16 0.0414(12) 0.0371(11) 0.0379(10) 0.0157(8) 0.0176(9) 0.0143(10)
C17 0.0549(15) 0.0480(13) 0.0579(13) 0.0283(11) 0.0259(11) 0.0238(12)
C18 0.098(2) 0.0668(17) 0.0744(16) 0.0424(14) 0.0394(16) 0.0524(17)
C19 0.146(3) 0.067(2) 0.110(2) 0.0632(18) 0.080(2) 0.061(2)
C20 0.121(3) 0.076(2) 0.174(3) 0.085(2) 0.104(3) 0.043(2)
C21 0.0619(18) 0.0686(18) 0.112(2) 0.0515(16) 0.0519(16) 0.0289(15)
C22 0.0484(13) 0.0393(11) 0.0396(10) 0.0195(9) 0.0215(9) 0.0248(10)
C23 0.0550(14) 0.0466(12) 0.0401(10) 0.0189(9) 0.0257(10) 0.0250(11)
C24 0.0664(17) 0.0739(17) 0.0584(13) 0.0300(12) 0.0374(13) 0.0404(14)
C25 0.068(2) 0.106(2) 0.0790(18) 0.0336(17) 0.0469(16) 0.0417(18)
C26 0.091(3) 0.094(2) 0.091(2) 0.0429(18) 0.064(2) 0.031(2)
C27 0.107(3) 0.087(2) 0.0766(18) 0.0543(16) 0.0569(19) 0.040(2)
C28 0.0717(17) 0.0700(16) 0.0567(13) 0.0373(12) 0.0342(13) 0.0352(14)
C29 0.0559(14) 0.0388(11) 0.0360(10) 0.0194(9) 0.0177(10) 0.0206(11)
C30 0.0870(19) 0.0501(14) 0.0413(12) 0.0188(11) 0.0196(12) 0.0352(14)
C31 0.124(3) 0.0461(16) 0.0458(14) 0.0129(12) 0.0089(17) 0.0270(19)
C32 0.091(3) 0.0546(18) 0.0582(17) 0.0248(14) -0.0141(16) -0.0086(17)
C33 0.0535(17) 0.084(2) 0.0727(17) 0.0459(17) 0.0088(14) 0.0108(16)
C34 0.0541(15) 0.0530(14) 0.0489(12) 0.0265(11) 0.0164(11) 0.0203(12)

loop_
_atom_type_symbol
_atom_type_description
_atom_type_scat_dispersion_real
_atom_type_scat_dispersion_imag
_atom_type_scat_source
C C 0.0033 0.0016 'International Tables Vol C Tables 4.2.6.8 and 6.1.1.4'
H H 0.0000 0.0000 'International Tables Vol C Tables 4.2.6.8 and 6.1.1.4'
N N 0.0061 0.0033 'International Tables Vol C Tables 4.2.6.8 and 6.1.1.4'
O O 0.0106 0.0060 'International Tables Vol C Tables 4.2.6.8 and 6.1.1.4'
S S 0.1246 0.1234 'International Tables Vol C Tables 4.2.6.8 and 6.1.1.4'

loop_
_geom_angle_atom_site_label_1
_geom_angle_atom_site_label_2
_geom_angle_atom_site_label_3
_geom_angle
O2 S1 O1 120.45(10)
O2 S1 N2 107.05(9)
O1 S1 N2 105.24(8)
O2 S1 C6 108.47(9)
O1 S1 C6 109.86(10)
N2 S1 C6 104.58(9)
C7 N1 N2 109.42(14)
N1 N2 C15 110.47(14)
N1 N2 S1 108.89(10)
C15 N2 S1 118.88(12)
C2 C1 C6 119.2(3)
C2 C1 H1 120.4
C6 C1 H1 120.4
C3 C2 C1 120.6(3)
C3 C2 H2 119.7
C1 C2 H2 119.7
C4 C3 C2 120.3(3)
C4 C3 H3 119.9
C2 C3 H3 119.9
C3 C4 C5 120.2(3)
C3 C4 H4 119.9
C5 C4 H4 119.9
C6 C5 C4 119.2(3)
C6 C5 H5 120.4
C4 C5 H5 120.4
C5 C6 C1 120.5(2)
C5 C6 S1 118.95(17)
C1 C6 S1 120.29(17)
N1 C7 C14 113.08(17)
N1 C7 C8 118.05(15)
C14 C7 C8 128.72(15)
C13 C8 C9 119.2(2)
C13 C8 C7 120.54(17)
C9 C8 C7 120.28(18)
C10 C9 C8 119.8(2)
C10 C9 H9 120.1
C8 C9 H9 120.1
C11 C10 C9 119.9(2)
C11 C10 H10 120.1
C9 C10 H10 120.1
C12 C11 C10 120.3(3)
C12 C11 H11 119.8
C10 C11 H11 119.8
C11 C12 C13 120.3(3)
C11 C12 H12 119.8
C13 C12 H12 119.8
C12 C13 C8 120.4(2)
C12 C13 H13 119.8
C8 C13 H13 119.8
C22 C14 C7 130.14(18)
C22 C14 C15 124.48(16)
C7 C14 C15 105.06(14)
N2 C15 C16 110.97(13)
N2 C15 C14 101.90(14)
C16 C15 C14 113.01(15)
N2 C15 H15 110.2
C16 C15 H15 110.2
C14 C15 H15 110.2
C21 C16 C17 118.48(19)
C21 C16 C15 120.63(19)
C17 C16 C15 120.81(17)
C16 C17 C18 120.2(2)
C16 C17 H17 119.9
C18 C17 H17 119.9
C19 C18 C17 120.6(2)
C19 C18 H18 119.7
C17 C18 H18 119.7
C20 C19 C18 119.7(2)
C20 C19 H19 120.1
C18 C19 H19 120.1
C19 C20 C21 120.2(3)
C19 C20 H20 119.9
C21 C20 H20 119.9
C16 C21 C20 120.7(3)
C16 C21 H21 119.6
C20 C21 H21 119.6
C14 C22 C29 123.55(16)
C14 C22 C23 119.86(18)
C29 C22 C23 116.54(15)
C24 C23 C28 118.71(19)
C24 C23 C22 121.79(17)
C28 C23 C22 119.50(19)
C25 C24 C23 120.7(2)
C25 C24 H24 119.7
C23 C24 H24 119.7
C26 C25 C24 119.9(3)
C26 C25 H25 120.0
C24 C25 H25 120.0
C27 C26 C25 120.5(3)
C27 C26 H26 119.7
C25 C26 H26 119.7
C26 C27 C28 120.0(3)
C26 C27 H27 120.0
C28 C27 H27 120.0
C23 C28 C27 120.1(2)
C23 C28 H28 120.0
C27 C28 H28 120.0
C34 C29 C30 118.4(2)
C34 C29 C22 121.69(18)
C30 C29 C22 119.9(2)
C31 C30 C29 120.6(3)
C31 C30 H30 119.7
C29 C30 H30 119.7
C32 C31 C30 120.6(3)
C32 C31 H31 119.7
C30 C31 H31 119.7
C31 C32 C33 120.0(3)
C31 C32 H32 120.0
C33 C32 H32 120.0
C32 C33 C34 119.9(3)
C32 C33 H33 120.1
C34 C33 H33 120.1
C29 C34 C33 120.4(2)
C29 C34 H34 119.8
C33 C34 H34 119.8

loop_
_geom_bond_atom_site_label_1
_geom_bond_atom_site_label_2
_geom_bond_distance
S1 O2 1.4201(14)
S1 O1 1.4278(15)
S1 N2 1.6726(16)
S1 C6 1.752(2)
N1 C7 1.294(2)
N1 N2 1.414(2)
N2 C15 1.495(2)
C1 C2 1.369(3)
C1 C6 1.378(3)
C1 H1 0.9300
C2 C3 1.364(4)
C2 H2 0.9300
C3 C4 1.361(4)
C3 H3 0.9300
C4 C5 1.382(4)
C4 H4 0.9300
C5 C6 1.375(3)
C5 H5 0.9300
C7 C14 1.472(2)
C7 C8 1.474(3)
C8 C13 1.382(3)
C8 C9 1.384(3)
C9 C10 1.383(3)
C9 H9 0.9300
C10 C11 1.377(4)
C10 H10 0.9300
C11 C12 1.358(4)
C11 H11 0.9300
C12 C13 1.372(3)
C12 H12 0.9300
C13 H13 0.9300
C14 C22 1.355(2)
C14 C15 1.519(3)
C15 C16 1.514(3)
C15 H15 0.9800
C16 C21 1.365(3)
C16 C17 1.377(3)
C17 C18 1.379(3)
C17 H17 0.9300
C18 C19 1.355(4)
C18 H18 0.9300
C19 C20 1.354(4)
C19 H19 0.9300
C20 C21 1.382(4)
C20 H20 0.9300
C21 H21 0.9300
C22 C29 1.472(3)
C22 C23 1.490(3)
C23 C24 1.383(3)
C23 C28 1.387(3)
C24 C25 1.378(3)
C24 H24 0.9300
C25 C26 1.370(4)
C25 H25 0.9300
C26 C27 1.361(4)
C26 H26 0.9300
C27 C28 1.391(3)
C27 H27 0.9300
C28 H28 0.9300
C29 C34 1.385(3)
C29 C30 1.388(3)
C30 C31 1.367(4)
C30 H30 0.9300
C31 C32 1.364(4)
C31 H31 0.9300
C32 C33 1.373(4)
C32 H32 0.9300
C33 C34 1.385(3)
C33 H33 0.9300
C34 H34 0.9300
